data_7107414
loop_
_publ_author_name
'Witold Bloch'
'Christopher Sumby'

_publ_section_title
;
 Guest-induced crystal-to-crystal expansion and contraction of a 3-D
 porous coordination polymer
;
_journal_name_full Chem.Commun.
_journal_page_first 2534
_journal_paper_doi 10.1039/c2cc17440e
_journal_volume 48
_journal_year 2012
_chemical_formula_sum 'C11 H14 Ag Cl N4 O5 S'
_chemical_formula_weight 457.64
_chemical_name_systematic
;
?
;
_space_group_IT_number 148
_symmetry_cell_setting trigonal
_symmetry_space_group_name_Hall '-R 3'
_symmetry_space_group_name_H-M 'R -3 :H'
_atom_sites_solution_hydrogens geom
_atom_sites_solution_primary direct
_atom_sites_solution_secondary difmap
_audit_creation_method SHELXL-97
_cell_angle_alpha 90.00
_cell_angle_beta 90.00
_cell_angle_gamma 120.00
_cell_formula_units_Z 18
_cell_length_a 27.978(2)
_cell_length_b 27.978(2)
_cell_length_c 14.9798(10)
_cell_measurement_temperature 150(2)
_cell_volume 10154.8(12)
_computing_cell_refinement
;
CrysAlisPro, Agilent Technologies,
Version 1.171.35.11 (release 16-05-2011 CrysAlis171 .NET)
(compiled May 16 2011,17:55:39)
;
_computing_data_collection
;
CrysAlisPro, Agilent Technologies,
Version 1.171.35.11 (release 16-05-2011 CrysAlis171 .NET)
(compiled May 16 2011,17:55:39)
;
_computing_data_reduction
;
CrysAlisPro, Agilent Technologies,
Version 1.171.35.11 (release 16-05-2011 CrysAlis171 .NET)
(compiled May 16 2011,17:55:39)
;
_computing_molecular_graphics 'X-Seed (Barbour, 2003)'
_computing_publication_material 'CIFTAB (Sheldrick)'
_computing_structure_refinement 'SHELXL-97 (Sheldrick, 1997)'
_computing_structure_solution 'SHELXS-97 (Sheldrick, 1990)'
_diffrn_ambient_temperature 150(2)
_diffrn_detector_area_resol_mean 16.1695
_diffrn_measured_fraction_theta_full 0.996
_diffrn_measured_fraction_theta_max 0.888
_diffrn_measurement_details
;
1 omega -47.00 47.00 1.0000 82.3200
omega____ theta____ kappa____ phi______ frames
- 19.0026 -77.0000 -120.0000 94

2 omega -62.00 -35.00 1.0000 82.3200
omega____ theta____ kappa____ phi______ frames
- -19.7838 179.0000 -150.0000 27

3 omega -13.00 90.00 1.0000 82.3200
omega____ theta____ kappa____ phi______ frames
- 19.0026 77.0000 0.0000 103

4 omega 17.00 76.00 1.0000 82.3200
omega____ theta____ kappa____ phi______ frames
- 19.0026 -155.0000 92.0000 59

5 omega -92.00 8.00 1.0000 82.3200
omega____ theta____ kappa____ phi______ frames
- -19.7838 -37.0000 -180.0000 100
;
_diffrn_measurement_device_type 'Xcalibur, Eos'
_diffrn_measurement_method '\w scans'
_diffrn_radiation_monochromator graphite
_diffrn_radiation_source 'Enhance (Mo) X-ray Source'
_diffrn_radiation_type 'Mo K\a'
_diffrn_radiation_wavelength 0.7107
_diffrn_reflns_av_R_equivalents 0.0714
_diffrn_reflns_av_sigmaI/netI 0.0953
_diffrn_reflns_limit_h_max 36
_diffrn_reflns_limit_h_min -35
_diffrn_reflns_limit_k_max 37
_diffrn_reflns_limit_k_min -38
_diffrn_reflns_limit_l_max 20
_diffrn_reflns_limit_l_min -19
_diffrn_reflns_number 24591
_diffrn_reflns_theta_full 27.00
_diffrn_reflns_theta_max 29.24
_diffrn_reflns_theta_min 2.52
_exptl_absorpt_coefficient_mu 1.125
_exptl_absorpt_correction_T_max 1.00000
_exptl_absorpt_correction_T_min 0.68015
_exptl_absorpt_correction_type multi-scan
_exptl_absorpt_process_details
;
CrysAlisPro, Agilent Technologies,
Version 1.171.35.11 (release 16-05-2011 CrysAlis171 .NET)
(compiled May 16 2011,17:55:39)
Empirical absorption correction using spherical harmonics,
implemented in SCALE3 ABSPACK scaling algorithm.
;
_exptl_crystal_colour colourless
_exptl_crystal_density_diffrn 1.347
_exptl_crystal_density_method 'not measured'
_exptl_crystal_description block
_exptl_crystal_F_000 4104
_exptl_crystal_size_max 0.24
_exptl_crystal_size_mid 0.12
_exptl_crystal_size_min 0.09
_platon_squeeze_details
;
;
_refine_diff_density_max 1.375
_refine_diff_density_min -0.770
_refine_diff_density_rms 0.159
_refine_ls_extinction_method none
_refine_ls_goodness_of_fit_ref 1.124
_refine_ls_hydrogen_treatment constr
_refine_ls_matrix_type full
_refine_ls_number_parameters 208
_refine_ls_number_reflns 5459
_refine_ls_number_restraints 0
_refine_ls_restrained_S_all 1.124
_refine_ls_R_factor_all 0.1831
_refine_ls_R_factor_gt 0.1058
_refine_ls_shift/su_max 0.000
_refine_ls_shift/su_mean 0.000
_refine_ls_structure_factor_coef Fsqd
_refine_ls_weighting_details 'calc w=1/[\s^2^(Fo^2^)+(0.1530P)^2^+63.9051P] where P=(Fo^2^+2Fc^2^)/3'
_refine_ls_weighting_scheme calc
_refine_ls_wR_factor_gt 0.3047
_refine_ls_wR_factor_ref 0.3373
_reflns_number_gt 2625
_reflns_number_total 5459
_reflns_threshold_expression >2sigma(I)
_cod_data_source_file c2cc17440e.txt
_cod_data_source_block 1(as)
_cod_original_cell_volume 10155.0(13)
_cod_original_sg_symbol_H-M R-3
_cod_database_code 7107414

loop_
_symmetry_equiv_pos_as_xyz
'x, y, z'
'-y, x-y, z'
'-x+y, -x, z'
'x+2/3, y+1/3, z+1/3'
'-y+2/3, x-y+1/3, z+1/3'
'-x+y+2/3, -x+1/3, z+1/3'
'x+1/3, y+2/3, z+2/3'
'-y+1/3, x-y+2/3, z+2/3'
'-x+y+1/3, -x+2/3, z+2/3'
'-x, -y, -z'
'y, -x+y, -z'
'x-y, x, -z'
'-x+2/3, -y+1/3, -z+1/3'
'y+2/3, -x+y+1/3, -z+1/3'
'x-y+2/3, x+1/3, -z+1/3'
'-x+1/3, -y+2/3, -z+2/3'
'y+1/3, -x+y+2/3, -z+2/3'
'x-y+1/3, x+2/3, -z+2/3'

loop_
_atom_site_label
_atom_site_type_symbol
_atom_site_fract_x
_atom_site_fract_y
_atom_site_fract_z
_atom_site_U_iso_or_equiv
_atom_site_adp_type
_atom_site_occupancy
_atom_site_symmetry_multiplicity
_atom_site_calc_flag
_atom_site_refinement_flags
Ag1 Ag 0.74308(4) 0.12940(3) 0.42770(5) 0.0647(4) Uani 1 1 d .
Cl30 Cl 0.45921(12) 0.07063(13) 0.61106(19) 0.0663(8) Uani 1 1 d .
S40 S 0.8702(2) 0.1353(3) 0.5483(3) 0.1301(18) Uani 1 1 d .
N24 N 0.5471(3) 0.0775(3) 0.2921(5) 0.056(2) Uani 1 1 d .
C13 C 0.5973(4) 0.0490(4) 0.6173(6) 0.050(2) Uani 1 1 d .
H13 H 0.5640 0.0499 0.6236 0.061 Uiso 1 1 calc R
C12 C 0.6365(4) 0.0849(4) 0.5578(6) 0.054(2) Uani 1 1 d .
C23 C 0.5615(4) 0.0925(4) 0.3764(6) 0.048(2) Uani 1 1 d .
H23 H 0.5349 0.0920 0.4162 0.057 Uiso 1 1 calc R
N21 N 0.6527(3) 0.1092(4) 0.3565(6) 0.064(2) Uani 1 1 d .
C26 C 0.6386(5) 0.0926(7) 0.2744(8) 0.089(4) Uani 1 1 d .
H26 H 0.6652 0.0914 0.2366 0.107 Uiso 1 1 calc R
N11 N 0.6830(3) 0.0834(4) 0.5430(6) 0.059(2) Uani 1 1 d .
C22 C 0.6139(4) 0.1087(4) 0.4086(6) 0.053(2) Uani 1 1 d .
N14 N 0.6042(4) 0.0137(4) 0.6656(6) 0.067(3) Uani 1 1 d .
C16 C 0.6910(4) 0.0481(5) 0.5919(8) 0.070(3) Uani 1 1 d .
H16 H 0.7244 0.0474 0.5849 0.084 Uiso 1 1 calc R
C25 C 0.5874(5) 0.0768(5) 0.2396(7) 0.069(3) Uani 1 1 d .
H25 H 0.5797 0.0653 0.1791 0.082 Uiso 1 1 calc R
C15 C 0.6523(5) 0.0126(5) 0.6523(8) 0.073(3) Uani 1 1 d .
H15 H 0.6588 -0.0127 0.6849 0.088 Uiso 1 1 calc R
C42 C 0.9243(10) 0.2043(14) 0.5542(19) 0.26(2) Uani 1 1 d .
H42A H 0.9283 0.2223 0.4963 0.392 Uiso 1 1 calc R
H42B H 0.9588 0.2051 0.5692 0.392 Uiso 1 1 calc R
H42C H 0.9159 0.2239 0.6002 0.392 Uiso 1 1 calc R
O43 O 0.8172(4) 0.1340(6) 0.5422(7) 0.134(5) Uani 1 1 d .
C41 C 0.8798(10) 0.1234(11) 0.6664(14) 0.170(9) Uani 1 1 d .
H41A H 0.8533 0.0851 0.6825 0.255 Uiso 1 1 calc R
H41B H 0.8740 0.1485 0.7043 0.255 Uiso 1 1 calc R
H41C H 0.9174 0.1301 0.6751 0.255 Uiso 1 1 calc R
C1 C 0.6283(5) 0.1262(4) 0.5037(6) 0.063(3) Uani 1 1 d .
H1A H 0.5985 0.1305 0.5311 0.075 Uiso 1 1 calc R
H1B H 0.6626 0.1626 0.5057 0.075 Uiso 1 1 calc R
O33 O 0.5043(5) 0.1102(6) 0.5669(9) 0.132(4) Uani 1 1 d .
O31 O 0.4310(8) 0.0324(6) 0.5470(9) 0.179(7) Uani 1 1 d .
O32 O 0.4299(5) 0.0928(6) 0.6408(12) 0.178(7) Uani 1 1 d .
O34 O 0.4695(8) 0.0440(7) 0.6748(10) 0.199(8) Uani 1 1 d .

loop_
_atom_site_aniso_label
_atom_site_aniso_U_11
_atom_site_aniso_U_22
_atom_site_aniso_U_33
_atom_site_aniso_U_23
_atom_site_aniso_U_13
_atom_site_aniso_U_12
Ag1 0.0655(6) 0.0588(6) 0.0516(6) 0.0018(4) 0.0031(4) 0.0174(4)
Cl30 0.0678(17) 0.0739(18) 0.0568(17) 0.0131(14) 0.0082(13) 0.0350(15)
S40 0.114(4) 0.179(5) 0.094(3) 0.022(3) 0.004(3) 0.071(4)
N24 0.058(5) 0.065(5) 0.045(5) 0.006(4) 0.003(4) 0.031(4)
C13 0.044(5) 0.067(6) 0.049(6) -0.001(5) -0.005(4) 0.035(5)
C12 0.068(6) 0.072(6) 0.033(5) -0.011(5) -0.014(5) 0.044(6)
C23 0.055(6) 0.058(6) 0.042(5) 0.018(4) 0.016(4) 0.037(5)
N21 0.054(5) 0.096(7) 0.044(5) 0.010(5) 0.010(4) 0.040(5)
C26 0.055(7) 0.158(13) 0.051(7) 0.026(8) 0.019(6) 0.051(8)
N11 0.053(5) 0.064(5) 0.056(5) 0.014(4) 0.006(4) 0.027(4)
C22 0.065(6) 0.054(6) 0.044(5) 0.005(4) -0.009(5) 0.032(5)
N14 0.065(6) 0.109(7) 0.048(5) 0.021(5) 0.003(4) 0.058(6)
C16 0.049(6) 0.101(9) 0.075(8) 0.021(7) 0.007(6) 0.049(6)
C25 0.077(8) 0.089(8) 0.039(6) 0.002(5) -0.006(5) 0.041(7)
C15 0.060(7) 0.092(8) 0.078(8) 0.047(7) 0.012(6) 0.045(6)
C42 0.15(2) 0.44(6) 0.16(2) -0.02(3) -0.097(19) 0.12(3)
O43 0.081(7) 0.213(14) 0.097(8) 0.040(8) -0.012(6) 0.065(8)
C41 0.16(2) 0.21(2) 0.131(16) 0.033(16) -0.051(15) 0.087(19)
C1 0.069(7) 0.065(7) 0.043(6) -0.003(5) -0.007(5) 0.025(6)
O33 0.099(8) 0.135(10) 0.162(11) 0.022(8) 0.022(8) 0.060(8)
O31 0.27(2) 0.128(11) 0.107(10) -0.014(8) -0.033(11) 0.074(12)
O32 0.109(9) 0.120(10) 0.30(2) 0.017(11) 0.095(11) 0.054(8)
O34 0.29(2) 0.174(15) 0.126(12) 0.052(10) -0.018(12) 0.116(16)

loop_
_atom_type_symbol
_atom_type_description
_atom_type_scat_dispersion_real
_atom_type_scat_dispersion_imag
_atom_type_scat_source
C C 0.0033 0.0016 'International Tables Vol C Tables 4.2.6.8 and 6.1.1.4'
H H 0.0000 0.0000 'International Tables Vol C Tables 4.2.6.8 and 6.1.1.4'
N N 0.0061 0.0033 'International Tables Vol C Tables 4.2.6.8 and 6.1.1.4'
O O 0.0106 0.0060 'International Tables Vol C Tables 4.2.6.8 and 6.1.1.4'
Cl Cl 0.1484 0.1585 'International Tables Vol C Tables 4.2.6.8 and 6.1.1.4'
Ag Ag -0.8971 1.1015 'International Tables Vol C Tables 4.2.6.8 and 6.1.1.4'
S S 0.1246 0.1234 'International Tables Vol C Tables 4.2.6.8 and 6.1.1.4'

loop_
_geom_angle_atom_site_label_1
_geom_angle_atom_site_label_2
_geom_angle_atom_site_label_3
_geom_angle
_geom_angle_site_symmetry_1
_geom_angle_site_symmetry_3
N24 Ag1 N11 143.6(3) 18_545 .
N24 Ag1 N14 109.0(3) 18_545 9_654
N11 Ag1 N14 107.4(3) . 9_654
N24 Ag1 N21 102.8(3) 18_545 .
N11 Ag1 N21 79.8(3) . .
N14 Ag1 N21 87.8(3) 9_654 .
O32 Cl30 O34 112.2(12) . .
O32 Cl30 O31 110.7(12) . .
O34 Cl30 O31 105.7(11) . .
O32 Cl30 O33 108.7(8) . .
O34 Cl30 O33 115.6(10) . .
O31 Cl30 O33 103.5(9) . .
O43 S40 C42 109.6(12) . .
O43 S40 C41 107.1(9) . .
C42 S40 C41 91.5(12) . .
C23 N24 C25 115.1(8) . .
C23 N24 Ag1 122.6(6) . 17
C25 N24 Ag1 122.3(7) . 17
N14 C13 C12 122.6(9) . .
N14 C13 H13 118.7 . .
C12 C13 H13 118.7 . .
N11 C12 C13 121.1(9) . .
N11 C12 C1 117.0(9) . .
C13 C12 C1 121.9(9) . .
N24 C23 C22 122.5(8) . .
N24 C23 H23 118.7 . .
C22 C23 H23 118.7 . .
C26 N21 C22 116.7(9) . .
C26 N21 Ag1 124.5(7) . .
C22 N21 Ag1 118.2(6) . .
N21 C26 C25 123.6(11) . .
N21 C26 H26 118.2 . .
C25 C26 H26 118.2 . .
C16 N11 C12 117.1(9) . .
C16 N11 Ag1 118.7(7) . .
C12 N11 Ag1 123.7(7) . .
N21 C22 C23 121.5(9) . .
N21 C22 C1 118.0(9) . .
C23 C22 C1 120.4(9) . .
C13 N14 C15 116.8(9) . .
C13 N14 Ag1 124.9(7) . 5_545
C15 N14 Ag1 118.0(7) . 5_545
N11 C16 C15 122.1(9) . .
N11 C16 H16 119.0 . .
C15 C16 H16 119.0 . .
C26 C25 N24 120.4(10) . .
C26 C25 H25 119.8 . .
N24 C25 H25 119.8 . .
N14 C15 C16 120.3(9) . .
N14 C15 H15 119.9 . .
C16 C15 H15 119.9 . .
S40 C42 H42A 109.5 . .
S40 C42 H42B 109.5 . .
H42A C42 H42B 109.5 . .
S40 C42 H42C 109.5 . .
H42A C42 H42C 109.5 . .
H42B C42 H42C 109.5 . .
S40 C41 H41A 109.5 . .
S40 C41 H41B 109.5 . .
H41A C41 H41B 109.5 . .
S40 C41 H41C 109.5 . .
H41A C41 H41C 109.5 . .
H41B C41 H41C 109.5 . .
C22 C1 C12 112.1(9) . .
C22 C1 H1A 109.2 . .
C12 C1 H1A 109.2 . .
C22 C1 H1B 109.2 . .
C12 C1 H1B 109.2 . .
H1A C1 H1B 107.9 . .

loop_
_geom_bond_atom_site_label_1
_geom_bond_atom_site_label_2
_geom_bond_distance
_geom_bond_site_symmetry_2
Ag1 N24 2.249(8) 18_545
Ag1 N11 2.302(8) .
Ag1 N14 2.353(9) 9_654
Ag1 N21 2.535(9) .
Cl30 O32 1.328(12) .
Cl30 O34 1.327(14) .
Cl30 O31 1.357(14) .
Cl30 O33 1.363(12) .
S40 O43 1.467(12) .
S40 C42 1.76(3) .
S40 C41 1.845(19) .
N24 C23 1.329(12) .
N24 C25 1.383(14) .
N24 Ag1 2.249(8) 17
C13 N14 1.316(12) .
C13 C12 1.380(14) .
C13 H13 0.9500 .
C12 N11 1.340(13) .
C12 C1 1.521(14) .
C23 C22 1.386(13) .
C23 H23 0.9500 .
N21 C26 1.304(15) .
N21 C22 1.331(13) .
C26 C25 1.372(16) .
C26 H26 0.9500 .
N11 C16 1.335(13) .
C22 C1 1.496(13) .
N14 C15 1.375(13) .
N14 Ag1 2.353(9) 5_545
C16 C15 1.379(15) .
C16 H16 0.9500 .
C25 H25 0.9500 .
C15 H15 0.9500 .
C42 H42A 0.9800 .
C42 H42B 0.9800 .
C42 H42C 0.9800 .
C41 H41A 0.9800 .
C41 H41B 0.9800 .
C41 H41C 0.9800 .
C1 H1A 0.9900 .
C1 H1B 0.9900 .

loop_
_geom_torsion_atom_site_label_1
_geom_torsion_atom_site_label_2
_geom_torsion_atom_site_label_3
_geom_torsion_atom_site_label_4
_geom_torsion
_geom_torsion_site_symmetry_1
_geom_torsion_site_symmetry_4
N14 C13 C12 N11 3.4(15) . .
N14 C13 C12 C1 -178.8(9) . .
C25 N24 C23 C22 2.9(14) . .
Ag1 N24 C23 C22 -178.6(7) 17 .
N24 Ag1 N21 C26 79.1(11) 18_545 .
N11 Ag1 N21 C26 -138.0(11) . .
N14 Ag1 N21 C26 -29.8(11) 9_654 .
N24 Ag1 N21 C22 -109.7(8) 18_545 .
N11 Ag1 N21 C22 33.2(8) . .
N14 Ag1 N21 C22 141.4(8) 9_654 .
C22 N21 C26 C25 2(2) . .
Ag1 N21 C26 C25 173.5(10) . .
C13 C12 N11 C16 -3.7(15) . .
C1 C12 N11 C16 178.4(10) . .
C13 C12 N11 Ag1 168.2(7) . .
C1 C12 N11 Ag1 -9.7(12) . .
N24 Ag1 N11 C16 -121.5(9) 18_545 .
N14 Ag1 N11 C16 56.3(9) 9_654 .
N21 Ag1 N11 C16 140.7(9) . .
N24 Ag1 N11 C12 66.8(10) 18_545 .
N14 Ag1 N11 C12 -115.5(8) 9_654 .
N21 Ag1 N11 C12 -31.1(8) . .
C26 N21 C22 C23 -1.4(16) . .
Ag1 N21 C22 C23 -173.3(7) . .
C26 N21 C22 C1 178.6(11) . .
Ag1 N21 C22 C1 6.7(12) . .
N24 C23 C22 N21 -1.2(15) . .
N24 C23 C22 C1 178.8(9) . .
C12 C13 N14 C15 -2.0(16) . .
C12 C13 N14 Ag1 -175.5(7) . 5_545
C12 N11 C16 C15 2.9(18) . .
Ag1 N11 C16 C15 -169.4(10) . .
N21 C26 C25 N24 0(2) . .
C23 N24 C25 C26 -2.1(16) . .
Ag1 N24 C25 C26 179.3(10) 17 .
C13 N14 C15 C16 1.1(18) . .
Ag1 N14 C15 C16 175.1(10) 5_545 .
N11 C16 C15 N14 -2(2) . .
N21 C22 C1 C12 -69.3(12) . .
C23 C22 C1 C12 110.7(11) . .
N11 C12 C1 C22 73.8(12) . .
C13 C12 C1 C22 -104.2(11) . .

loop_
_platon_squeeze_void_nr
_platon_squeeze_void_average_x
_platon_squeeze_void_average_y
_platon_squeeze_void_average_z
_platon_squeeze_void_volume
_platon_squeeze_void_count_electrons
1 0.000 0.000 -0.007 1094.8 17.1
2 0.333 0.667 0.259 1097.6 17.1
3 0.667 0.333 0.926 1097.5 17.0
